data_2103603
loop_
_publ_author_name
'Hardie, Michaele J.'
'Martin, Anthony'
'Pinkerton, A. Alan'
'Zhurova, Elizabeth A.'

_publ_section_title
;
 Anisotropic thermal expansion of potassium dinitramide: a
 variable-temperature crystallographic study
;
_journal_issue 2
_journal_name_full 'Acta Crystallographica Section B'
_journal_page_first 113
_journal_page_last 118
_journal_paper_doi 10.1107/S0108768100018887
_journal_volume 57
_journal_year 2001
_chemical_formula_structural 'K N3 O4'
_chemical_formula_sum 'K N3 O4'
_chemical_formula_weight 145.13
_chemical_name_common 'potassium dinitramide'
_chemical_name_systematic
;
 ?
;
_space_group_IT_number 14
_symmetry_cell_setting monoclinic
_symmetry_space_group_name_Hall '-P 2yn'
_symmetry_space_group_name_H-M 'P 1 21/n 1'
_audit_creation_method SHELXL
_cell_angle_alpha 90.00
_cell_angle_beta 97.8050(10)
_cell_angle_gamma 90.00
_cell_formula_units_Z 4
_cell_length_a 6.6029(4)
_cell_length_b 9.1694(5)
_cell_length_c 7.1731(4)
_cell_measurement_reflns_used 2788
_cell_measurement_temperature 200.0(10)
_cell_measurement_theta_max 23.82
_cell_measurement_theta_min 5.94
_cell_volume 430.27(4)
_computing_cell_refinement 'Siemens SAINT'
_computing_data_collection 'Siemens SMART'
_computing_data_reduction 'Siemens SAINT'
_computing_molecular_graphics 'Siemens SHELXTL'
_computing_publication_material 'Siemens SHELXTL and the Toledo cifomatic'
_computing_structure_refinement 'SHELXL-93 (Sheldrick, 1993)'
_computing_structure_solution 'SHELXS-86 (Sheldrick, 1990)'
_diffrn_ambient_temperature 200.0(10)
_diffrn_measurement_device Platform
_diffrn_measurement_method '\w scans'
_diffrn_radiation_monochromator graphite
_diffrn_radiation_source 'Sealed Tube'
_diffrn_radiation_type MoK\a
_diffrn_radiation_wavelength .71073
_diffrn_reflns_av_R_equivalents .0402
_diffrn_reflns_av_sigmaI/netI .0416
_diffrn_reflns_limit_h_max 7
_diffrn_reflns_limit_h_min -8
_diffrn_reflns_limit_k_max 12
_diffrn_reflns_limit_k_min -12
_diffrn_reflns_limit_l_max 9
_diffrn_reflns_limit_l_min -8
_diffrn_reflns_number 3510
_diffrn_reflns_theta_max 28.30
_diffrn_reflns_theta_min 3.63
_exptl_absorpt_coefficient_mu 1.152
_exptl_absorpt_correction_T_max .990336
_exptl_absorpt_correction_T_min .722552
_exptl_absorpt_correction_type 'Empirical :Multipole Expansion (Blessing, 1995)'
_exptl_crystal_density_diffrn 2.240
_exptl_crystal_F_000 288
_exptl_crystal_size_max .34
_exptl_crystal_size_mid .14
_exptl_crystal_size_min .08
_refine_diff_density_max .359
_refine_diff_density_min -.351
_refine_ls_extinction_method none
_refine_ls_goodness_of_fit_all 1.004
_refine_ls_goodness_of_fit_obs 1.058
_refine_ls_matrix_type full
_refine_ls_number_parameters 73
_refine_ls_number_reflns 1060
_refine_ls_number_restraints 0
_refine_ls_restrained_S_all 1.004
_refine_ls_restrained_S_obs 1.058
_refine_ls_R_factor_all .0372
_refine_ls_R_factor_obs .0315
_refine_ls_shift/esd_max -.001
_refine_ls_shift/esd_mean .000
_refine_ls_structure_factor_coef Fsqd
_refine_ls_weighting_details 'w=1/[\s^2^(Fo^2^)+(0.0462P)^2^+0.0000P] where P=(Fo^2^+2Fc^2^)/3'
_refine_ls_weighting_scheme calc
_refine_ls_wR_factor_all .0773
_refine_ls_wR_factor_obs .0750
_reflns_number_observed 911
_reflns_number_total 1060
_reflns_observed_criterion >2sigma(I)
_cod_data_source_file br0101.cif
_cod_data_source_block kdn200
_cod_depositor_comments
;
The following automatic conversions were performed:
'_symmetry_cell_setting' value 'Monoclinic' changed to 'monoclinic'
according to '/home/saulius/struct/CIF-dictionaries/cif_core.dic'
dictionary named 'cif_core.dic' version 2.4.1 from 2010-06-29.

Automatic conversion script
Id: cif_fix_enum 1527 2010-12-29 10:47:43Z saulius 

The following automatic conversions were performed:

'_symmetry_cell_setting' value 'Monoclinic' changed to 'monoclinic'
according to /home/saulius/struct/CIF-dictionaries/cif_core.dic
dictionary named 'cif_core.dic' version 2.4.1 from 2010-06-29.

Automatic conversion script
Id: cif_fix_values 1715 2011-07-08 13:25:40Z adriana 

The following automatic conversions were performed:

'_refine_ls_weighting_scheme' value 'calc
w=1/[\s^2^(Fo^2^)+(0.0462P)^2^+0.0000P] where P=(Fo^2^+2Fc^2^)/3' was
changed to 'calc'. New tag '_refine_ls_weighting_details' was
created. The value of the new tag was set to
'w=1/[\s^2^(Fo^2^)+(0.0462P)^2^+0.0000P] where P=(Fo^2^+2Fc^2^)/3'.

Automatic conversion script
Id: cif_fix_values 3143 2015-03-26 13:38:13Z robertas 
;
_cod_original_sg_symbol_H-M 'P21/n  '
_cod_database_code 2103603
_cod_database_fobs_code 2103603

loop_
_symmetry_equiv_pos_as_xyz
'x, y, z'
'-x+1/2, y+1/2, -z+1/2'
'-x, -y, -z'
'x-1/2, -y-1/2, z-1/2'

loop_
_atom_site_aniso_label
_atom_site_aniso_U_11
_atom_site_aniso_U_22
_atom_site_aniso_U_33
_atom_site_aniso_U_12
_atom_site_aniso_U_13
_atom_site_aniso_U_23
K1 .0205(2) .0264(2) .0162(2) -.00291(12) .00371(13) .00034(11)
O4 .0227(6) .0392(7) .0144(6) .0030(5) .0065(5) .0009(4)
O2 .0301(7) .0266(6) .0256(6) -.0020(5) .0014(5) .0090(5)
N2 .0218(7) .0182(6) .0189(6) .0008(5) .0014(5) -.0021(5)
O1 .0178(6) .0345(7) .0336(7) .0055(5) .0030(5) -.0029(5)
N1 .0208(7) .0240(7) .0196(7) .0055(5) .0061(5) .0033(5)
N3 .0192(7) .0180(6) .0140(6) -.0015(4) .0031(5) -.0008(4)
O3 .0244(6) .0295(6) .0150(5) .0043(5) -.0012(4) .0014(5)

loop_
_atom_site_label
_atom_site_fract_x
_atom_site_fract_y
_atom_site_fract_z
_atom_site_U_iso_or_equiv
_atom_site_thermal_displace_type
_atom_site_calc_flag
_atom_site_occupancy
_atom_site_type_symbol
K1 .85932(5) .34264(4) .83074(5) .02090(14) Uani d 1 K
O4 1.0087(2) .34421(13) 1.2144(2) .0251(3) Uani d 1 O
O2 .7270(2) .53812(13) 1.1565(2) .0277(3) Uani d 1 O
N2 .6490(2) .46223(14) 1.2684(2) .0198(3) Uani d 1 N
O1 .4642(2) .46145(14) 1.2792(2) .0287(3) Uani d 1 O
N1 .7587(2) .3766(2) 1.4063(2) .0212(3) Uani d 1 N
N3 .9489(2) .34099(13) 1.3703(2) .0170(3) Uani d 1 N
O3 1.0607(2) .29491(13) 1.5113(2) .0233(3) Uani d 1 O

loop_
_atom_type_symbol
_atom_type_description
_atom_type_scat_dispersion_real
_atom_type_scat_dispersion_imag
_atom_type_scat_source
N N .0061 .0033 'International Tables Vol C Tables 4.2.6.8 and 6.1.1.4'
O O .0106 .0060 'International Tables Vol C Tables 4.2.6.8 and 6.1.1.4'
K K .2009 .2494 'International Tables Vol C Tables 4.2.6.8 and 6.1.1.4'

loop_
_geom_angle_atom_site_label_1
_geom_angle_atom_site_label_2
_geom_angle_atom_site_label_3
_geom_angle_site_symmetry_1
_geom_angle_site_symmetry_3
_geom_angle
O4 K1 O3 . 4_565 73.95(4)
O4 K1 O1 . 3_667 115.14(4)
O3 K1 O1 4_565 3_667 82.07(4)
O4 K1 O3 . 1_554 130.94(4)
O3 K1 O3 4_565 1_554 137.81(3)
O1 K1 O3 3_667 1_554 107.02(4)
O4 K1 O1 . 4_665 94.11(4)
O3 K1 O1 4_565 4_665 79.74(4)
O1 K1 O1 3_667 4_665 139.41(3)
O3 K1 O1 1_554 4_665 66.64(4)
O4 K1 O4 . 4_565 116.50(4)
O3 K1 O4 4_565 4_565 44.36(3)
O1 K1 O4 3_667 4_565 75.63(4)
O3 K1 O4 1_554 4_565 96.86(4)
O1 K1 O4 4_665 4_565 65.99(3)
O4 K1 O2 . 3_767 76.39(4)
O3 K1 O2 4_565 3_767 149.84(4)
O1 K1 O2 3_667 3_767 115.99(4)
O3 K1 O2 1_554 3_767 62.97(3)
O1 K1 O2 4_665 3_767 97.16(4)
O4 K1 O2 4_565 3_767 158.44(4)
O4 K1 O4 . 3_767 91.84(3)
O3 K1 O4 4_565 3_767 134.94(4)
O1 K1 O4 3_667 3_767 65.45(4)
O3 K1 O4 1_554 3_767 83.50(3)
O1 K1 O4 4_665 3_767 144.86(4)
O4 K1 O4 4_565 3_767 139.14(3)
O2 K1 O4 3_767 3_767 50.94(3)
O4 K1 N1 . 1_554 169.98(4)
O3 K1 N1 4_565 1_554 115.90(4)
O1 K1 N1 3_667 1_554 66.48(4)
O3 K1 N1 1_554 1_554 43.08(3)
O1 K1 N1 4_665 1_554 89.67(4)
O4 K1 N1 4_565 1_554 73.51(4)
O2 K1 N1 3_767 1_554 93.95(4)
O4 K1 N1 3_767 1_554 79.81(4)
O4 K1 O2 . . 50.58(3)
O3 K1 O2 4_565 . 68.34(3)
O1 K1 O2 3_667 . 64.58(3)
O3 K1 O2 1_554 . 153.14(3)
O1 K1 O2 4_665 . 137.05(3)
O4 K1 O2 4_565 . 104.89(3)
O2 K1 O2 3_767 . 96.62(4)
O4 K1 O2 3_767 . 69.76(3)
N1 K1 O2 1_554 . 129.58(3)
O4 K1 N3 . 4_565 95.98(3)
O3 K1 N3 4_565 4_565 22.30(3)
O1 K1 N3 3_667 4_565 75.19(4)
O3 K1 N3 1_554 4_565 118.74(4)
O1 K1 N3 4_665 4_565 74.28(3)
O4 K1 N3 4_565 4_565 22.41(3)
O2 K1 N3 3_767 4_565 168.29(3)
O4 K1 N3 3_767 4_565 139.36(3)
N1 K1 N3 1_554 4_565 93.97(4)
O2 K1 N3 . 4_565 84.92(3)
O4 K1 N1 . 4_665 70.99(3)
O3 K1 N1 4_565 4_665 104.29(4)
O1 K1 N1 3_667 4_665 172.49(4)
O3 K1 N1 1_554 4_665 65.60(3)
O1 K1 N1 4_665 4_665 40.41(3)
O4 K1 N1 4_565 4_665 105.98(4)
O2 K1 N1 3_767 4_665 60.13(3)
O4 K1 N1 3_767 4_665 111.07(4)
N1 K1 N1 1_554 4_665 106.71(4)
O2 K1 N1 . 4_665 121.24(3)
N3 K1 N1 4_565 4_665 109.19(3)
N3 O4 K1 . . 141.04(10)
N3 O4 K1 . 4_666 93.78(8)
K1 O4 K1 . 4_666 116.11(4)
N3 O4 K1 . 3_767 104.54(9)
K1 O4 K1 . 3_767 88.16(3)
K1 O4 K1 4_666 3_767 111.06(4)
N2 O2 K1 . 3_767 131.56(10)
N2 O2 K1 . . 110.16(9)
K1 O2 K1 3_767 . 83.38(4)
O2 N2 O1 . . 123.48(13)
O2 N2 N1 . . 124.19(14)
O1 N2 N1 . . 112.15(13)
O2 N2 K1 . 4_566 146.47(10)
O1 N2 K1 . 4_566 54.30(8)
N1 N2 K1 . 4_566 72.18(8)
N2 O1 K1 . 3_667 134.19(10)
N2 O1 K1 . 4_566 105.56(9)
K1 O1 K1 3_667 4_566 117.49(4)
N3 N1 N2 . . 114.07(12)
N3 N1 K1 . 1_556 94.82(8)
N2 N1 K1 . 1_556 142.47(10)
N3 N1 K1 . 4_566 124.21(9)
N2 N1 K1 . 4_566 84.23(9)
K1 N1 K1 1_556 4_566 99.38(4)
O4 N3 O3 . . 121.16(13)
O4 N3 N1 . . 125.77(12)
O3 N3 N1 . . 112.95(12)
O4 N3 K1 . 4_666 63.82(8)
O3 N3 K1 . 4_666 58.83(7)
N1 N3 K1 . 4_666 161.88(9)
O4 N3 K1 . 1_556 171.22(10)
O3 N3 K1 . 1_556 51.62(7)
N1 N3 K1 . 1_556 62.01(7)
K1 N3 K1 4_666 1_556 110.02(4)
N3 O3 K1 . 4_666 98.87(9)
N3 O3 K1 . 1_556 108.28(9)
K1 O3 K1 4_666 1_556 151.63(4)

loop_
_geom_bond_atom_site_label_1
_geom_bond_atom_site_label_2
_geom_bond_site_symmetry_2
_geom_bond_distance
K1 O4 . 2.7945(13)
K1 O3 4_565 2.8020(12)
K1 O1 3_667 2.8206(13)
K1 O3 1_554 2.8348(12)
K1 O1 4_665 2.9087(13)
K1 O4 4_565 2.9097(13)
K1 O2 3_767 2.9318(13)
K1 O4 3_767 3.0309(13)
K1 N1 1_554 3.0427(14)
K1 O2 . 3.1610(14)
K1 N3 4_565 3.2354(13)
K1 N1 4_665 3.3014(15)
O4 N3 . 1.236(2)
O4 K1 4_666 2.9097(13)
O4 K1 3_767 3.0309(13)
O2 N2 . 1.227(2)
O2 K1 3_767 2.9318(13)
N2 O1 . 1.233(2)
N2 N1 . 1.388(2)
N2 K1 4_566 3.4503(14)
O1 K1 3_667 2.8206(13)
O1 K1 4_566 2.9086(13)
N1 N3 . 1.356(2)
N1 K1 1_556 3.0427(14)
N1 K1 4_566 3.3014(15)
N3 O3 . 1.242(2)
N3 K1 4_666 3.2354(13)
N3 K1 1_556 3.4335(13)
O3 K1 4_666 2.8020(12)
O3 K1 1_556 2.8348(12)
